data_1100770
loop_
_publ_author_name
'Deng-Ke Cao'
'Yi-Zhi Li'
'You Song'
'Li-Min Zheng'

_publ_section_title
;

Three-, Two-, and One-Dimensional Metal Phosphonates Based on

[Hydroxy(4-pyridyl)methyl]phosphonate: M{(4-C5H4N)CH(OH)PO3}(H2O) (M =

Ni, Cd) and Gd{(4-C5H4N)CH(OH)P(OH)O2}3.6H2O

;
_journal_name_full 'Inorganic Chemistry'
_journal_page_first 3599
_journal_page_last 3604
_journal_paper_doi 10.1021/ic0484248
_journal_volume 44
_journal_year 2005
_chemical_formula_sum 'C6 H8 N Ni O5 P'
_chemical_formula_weight 263.81
_chemical_name_systematic
; 

 ? 

;
_space_group_IT_number 61
_symmetry_cell_setting orthorhombic
_symmetry_space_group_name_Hall '-P 2ac 2ab'
_symmetry_space_group_name_H-M 'P b c a'
_atom_sites_solution_hydrogens geom
_atom_sites_solution_primary direct
_atom_sites_solution_secondary difmap
_audit_creation_method SHELXL-97
_cell_angle_alpha 90.00
_cell_angle_beta 90.00
_cell_angle_gamma 90.00
_cell_formula_units_Z 8
_cell_length_a 8.7980(13)
_cell_length_b 10.1982(15)
_cell_length_c 17.945(3)
_cell_measurement_reflns_used 327
_cell_measurement_temperature 293(2)
_cell_measurement_theta_max 16.818
_cell_measurement_theta_min 3.24
_cell_volume 1610.1(4)
_computing_cell_refinement SMART
_computing_data_collection 'SMART (Bruker, 2000)'
_computing_data_reduction 'SAINT (Bruker, 2000)'
_computing_molecular_graphics SHELXTL
_computing_publication_material SHELXTL
_computing_structure_refinement SHELXTL
_computing_structure_solution 'SHELXTL (Bruker, 2000)'
_diffrn_ambient_temperature 293(2)
_diffrn_measured_fraction_theta_full 0.998
_diffrn_measured_fraction_theta_max 0.998
_diffrn_measurement_device_type 'Bruker Smart Aepex CCD area detector'
_diffrn_measurement_method 'phi and omega scans'
_diffrn_radiation_monochromator graphite
_diffrn_radiation_source 'fine-focus sealed tube'
_diffrn_radiation_type MoK\a
_diffrn_radiation_wavelength 0.71073
_diffrn_reflns_av_R_equivalents 0.1062
_diffrn_reflns_av_sigmaI/netI 0.1220
_diffrn_reflns_limit_h_max 6
_diffrn_reflns_limit_h_min -10
_diffrn_reflns_limit_k_max 12
_diffrn_reflns_limit_k_min -12
_diffrn_reflns_limit_l_max 21
_diffrn_reflns_limit_l_min -21
_diffrn_reflns_number 7358
_diffrn_reflns_theta_full 25.00
_diffrn_reflns_theta_max 25.00
_diffrn_reflns_theta_min 2.27
_exptl_absorpt_coefficient_mu 2.602
_exptl_absorpt_correction_T_max 0.949
_exptl_absorpt_correction_T_min 0.911
_exptl_absorpt_correction_type multi-scan
_exptl_absorpt_process_details 'SADABS(Bruker, 2000)'
_exptl_crystal_colour green
_exptl_crystal_density_diffrn 2.177
_exptl_crystal_density_method 'not measured'
_exptl_crystal_description blocky
_exptl_crystal_F_000 1072
_exptl_crystal_size_max 0.05
_exptl_crystal_size_mid 0.03
_exptl_crystal_size_min 0.02
_refine_diff_density_max 1.017
_refine_diff_density_min -1.250
_refine_diff_density_rms 0.123
_refine_ls_extinction_method none
_refine_ls_goodness_of_fit_ref 0.919
_refine_ls_hydrogen_treatment mixed
_refine_ls_matrix_type full
_refine_ls_number_parameters 133
_refine_ls_number_reflns 1415
_refine_ls_number_restraints 0
_refine_ls_restrained_S_all 0.919
_refine_ls_R_factor_all 0.1099
_refine_ls_R_factor_gt 0.0541
_refine_ls_shift/su_max 0.000
_refine_ls_shift/su_mean 0.000
_refine_ls_structure_factor_coef Fsqd
_refine_ls_weighting_details 'calc w=1/[\s^2^(Fo^2^)+(0.0165P)^2^+0.0000P] where P=(Fo^2^+2Fc^2^)/3'
_refine_ls_weighting_scheme calc
_refine_ls_wR_factor_gt 0.0834
_refine_ls_wR_factor_ref 0.0958
_reflns_number_gt 816
_reflns_number_total 1415
_reflns_threshold_expression >2sigma(I)
_cod_data_source_file ic0484248si20050317_103348_1.cif
_cod_data_source_block Ni{(4-C5H4N)CH(OH)PO3}(H2O)
_cod_depositor_comments
;
The following automatic conversions were performed:
'_symmetry_cell_setting' value 'Orthorhombic' changed to 'orthorhombic'
according to '/home/saulius/struct/CIF-dictionaries/cif_core.dic'
dictionary named 'cif_core.dic' version 2.4.1 from 2010-06-29.

Automatic conversion script
Id: cif_fix_enum 1527 2010-12-29 10:47:43Z saulius 
;
_cod_database_code 1100770

loop_
_symmetry_equiv_pos_as_xyz
'x, y, z'
'-x+1/2, -y, z+1/2'
'-x, y+1/2, -z+1/2'
'x+1/2, -y+1/2, -z'
'-x, -y, -z'
'x-1/2, y, -z-1/2'
'x, -y-1/2, z-1/2'
'-x-1/2, y-1/2, z'

loop_
_atom_site_label
_atom_site_type_symbol
_atom_site_fract_x
_atom_site_fract_y
_atom_site_fract_z
_atom_site_U_iso_or_equiv
_atom_site_adp_type
_atom_site_occupancy
_atom_site_symmetry_multiplicity
_atom_site_calc_flag
_atom_site_refinement_flags
_atom_site_disorder_assembly
_atom_site_disorder_group
Ni1 Ni 0.34085(11) 0.34372(9) 0.81005(5) 0.0190(3) Uani 1 1 d . . .
P1 P 0.5409(2) 0.1536(2) 0.71157(10) 0.0185(5) Uani 1 1 d . . .
O1 O 0.5196(5) 0.2198(4) 0.7871(2) 0.0169(13) Uani 1 1 d . . .
O2 O 0.5260(6) 0.0058(5) 0.7138(3) 0.0255(14) Uani 1 1 d . . .
O3 O 0.6885(5) 0.1920(4) 0.6739(2) 0.0159(13) Uani 1 1 d . . .
O4 O 0.3032(6) 0.3217(5) 0.6889(3) 0.0307(15) Uani 1 1 d . . .
H4 H 0.215(9) 0.309(7) 0.666(4) 0.043 Uiso 1 1 d . . .
N1 N 0.3848(6) 0.1601(7) 0.4236(3) 0.0168(14) Uani 1 1 d . . .
C1 C 0.3306(10) 0.0672(8) 0.4697(4) 0.035(2) Uani 1 1 d . . .
H1A H 0.2951 -0.0101 0.4483 0.042 Uiso 1 1 calc R . .
C2 C 0.3237(10) 0.0775(9) 0.5449(4) 0.039(2) Uani 1 1 d . . .
H2A H 0.2830 0.0102 0.5736 0.046 Uiso 1 1 calc R . .
C3 C 0.3788(9) 0.1908(9) 0.5781(4) 0.030(2) Uani 1 1 d . . .
C4 C 0.4366(10) 0.2875(8) 0.5325(5) 0.038(2) Uani 1 1 d . . .
H4A H 0.4744 0.3650 0.5526 0.046 Uiso 1 1 calc R . .
C5 C 0.4374(10) 0.2674(8) 0.4568(5) 0.034(2) Uani 1 1 d . . .
H5A H 0.4775 0.3332 0.4268 0.041 Uiso 1 1 calc R . .
C6 C 0.3740(9) 0.2061(8) 0.6602(4) 0.032(2) Uani 1 1 d . . .
H6A H 0.3001 0.1385 0.6742 0.038 Uiso 1 1 calc R . .
O1W O 0.1602(7) 0.4649(5) 0.8289(3) 0.0284(14) Uani 1 1 d G . .
H1WA H 0.0963 0.4605 0.7900 0.040 Uiso 1 1 d G . .
H1WB H 0.2050 0.5421 0.8394 0.040 Uiso 1 1 d G . .

loop_
_atom_site_aniso_label
_atom_site_aniso_U_11
_atom_site_aniso_U_22
_atom_site_aniso_U_33
_atom_site_aniso_U_23
_atom_site_aniso_U_13
_atom_site_aniso_U_12
Ni1 0.0242(6) 0.0167(5) 0.0161(5) -0.0002(5) -0.0003(5) 0.0012(5)
P1 0.0209(12) 0.0192(11) 0.0154(10) 0.0000(10) -0.0016(9) 0.0021(11)
O1 0.015(3) 0.022(3) 0.014(3) -0.002(2) 0.003(2) 0.001(2)
O2 0.026(3) 0.012(3) 0.038(3) -0.007(2) 0.016(3) -0.004(2)
O3 0.024(3) 0.004(3) 0.020(3) -0.002(2) 0.005(2) -0.002(2)
O4 0.035(4) 0.027(3) 0.030(3) -0.004(3) -0.011(3) 0.006(3)
N1 0.016(4) 0.013(3) 0.021(3) 0.000(3) -0.002(3) -0.002(3)
C1 0.045(6) 0.033(6) 0.027(5) -0.002(4) -0.011(5) -0.014(5)
C2 0.036(6) 0.056(7) 0.024(5) 0.008(5) -0.009(5) -0.014(5)
C3 0.027(6) 0.036(6) 0.026(5) -0.001(4) 0.004(4) 0.023(4)
C4 0.057(7) 0.023(5) 0.034(5) -0.016(4) -0.014(5) 0.002(5)
C5 0.039(6) 0.024(5) 0.039(6) 0.009(4) -0.008(5) -0.005(5)
C6 0.036(6) 0.029(5) 0.030(5) -0.004(4) -0.011(4) 0.007(4)
O1W 0.031(4) 0.022(3) 0.032(4) -0.005(3) -0.011(3) -0.001(3)

loop_
_atom_type_symbol
_atom_type_description
_atom_type_scat_dispersion_real
_atom_type_scat_dispersion_imag
_atom_type_scat_source
C C 0.0033 0.0016 'International Tables Vol C Tables 4.2.6.8 and 6.1.1.4'
H H 0.0000 0.0000 'International Tables Vol C Tables 4.2.6.8 and 6.1.1.4'
N N 0.0061 0.0033 'International Tables Vol C Tables 4.2.6.8 and 6.1.1.4'
O O 0.0106 0.0060 'International Tables Vol C Tables 4.2.6.8 and 6.1.1.4'
P P 0.1023 0.0942 'International Tables Vol C Tables 4.2.6.8 and 6.1.1.4'
Ni Ni 0.3393 1.1124 'International Tables Vol C Tables 4.2.6.8 and 6.1.1.4'

loop_
_geom_angle_atom_site_label_1
_geom_angle_atom_site_label_2
_geom_angle_atom_site_label_3
_geom_angle
_geom_angle_site_symmetry_1
_geom_angle_site_symmetry_3
_geom_angle_publ_flag
O1W Ni1 O1 177.83(18) . . ?
O1W Ni1 O3 85.72(19) . 6_557 ?
O1 Ni1 O3 93.66(18) . 6_557 ?
O1W Ni1 O2 89.5(2) . 3_656 ?
O1 Ni1 O2 90.96(19) . 3_656 ?
O3 Ni1 O2 173.24(19) 6_557 3_656 ?
O1W Ni1 N1 89.6(2) . 7_566 ?
O1 Ni1 N1 92.4(2) . 7_566 ?
O3 Ni1 N1 88.3(2) 6_557 7_566 ?
O2 Ni1 N1 96.5(2) 3_656 7_566 ?
O1W Ni1 O4 96.20(19) . . ?
O1 Ni1 O4 81.70(19) . . ?
O3 Ni1 O4 87.94(18) 6_557 . ?
O2 Ni1 O4 87.84(19) 3_656 . ?
N1 Ni1 O4 172.8(2) 7_566 . ?
O2 P1 O3 110.1(3) . . ?
O2 P1 O1 114.0(3) . . ?
O3 P1 O1 112.8(3) . . ?
O2 P1 C6 103.8(3) . . ?
O3 P1 C6 113.0(3) . . ?
O1 P1 C6 102.8(3) . . ?
P1 O1 Ni1 122.9(3) . . ?
P1 O2 Ni1 137.8(3) . 3_646 ?
P1 O3 Ni1 133.4(3) . 6_657 ?
C6 O4 Ni1 111.9(4) . . ?
C6 O4 H4 95(5) . . ?
Ni1 O4 H4 127(5) . . ?
C5 N1 C1 115.3(6) . . ?
C5 N1 Ni1 121.4(5) . 7_565 ?
C1 N1 Ni1 121.6(5) . 7_565 ?
N1 C1 C2 125.0(8) . . ?
N1 C1 H1A 117.5 . . ?
C2 C1 H1A 117.5 . . ?
C1 C2 C3 118.5(8) . . ?
C1 C2 H2A 120.8 . . ?
C3 C2 H2A 120.8 . . ?
C4 C3 C2 118.0(7) . . ?
C4 C3 C6 121.7(8) . . ?
C2 C3 C6 120.3(8) . . ?
C5 C4 C3 118.8(8) . . ?
C5 C4 H4A 120.6 . . ?
C3 C4 H4A 120.6 . . ?
N1 C5 C4 124.4(8) . . ?
N1 C5 H5A 117.8 . . ?
C4 C5 H5A 117.8 . . ?
O4 C6 C3 117.2(6) . . ?
O4 C6 P1 114.4(5) . . ?
C3 C6 P1 116.8(6) . . ?
O4 C6 H6A 101.5 . . ?
C3 C6 H6A 101.5 . . ?
P1 C6 H6A 101.5 . . ?
Ni1 O1W H1WA 109.2 . . ?
Ni1 O1W H1WB 102.9 . . ?
H1WA O1W H1WB 118.8 . . ?

loop_
_geom_bond_atom_site_label_1
_geom_bond_atom_site_label_2
_geom_bond_distance
_geom_bond_site_symmetry_2
_geom_bond_publ_flag
Ni1 O1W 2.041(5) . ?
Ni1 O1 2.059(5) . ?
Ni1 O3 2.067(4) 6_557 ?
Ni1 O2 2.071(5) 3_656 ?
Ni1 N1 2.075(5) 7_566 ?
Ni1 O4 2.210(5) . ?
P1 O2 1.513(5) . ?
P1 O3 1.516(5) . ?
P1 O1 1.526(4) . ?
P1 C6 1.815(8) . ?
O2 Ni1 2.071(5) 3_646 ?
O3 Ni1 2.067(4) 6_657 ?
O4 C6 1.430(9) . ?
O4 H4 0.89(7) . ?
N1 C5 1.329(9) . ?
N1 C1 1.346(9) . ?
N1 Ni1 2.075(5) 7_565 ?
C1 C2 1.355(9) . ?
C1 H1A 0.9300 . ?
C2 C3 1.388(10) . ?
C2 H2A 0.9300 . ?
C3 C4 1.379(11) . ?
C3 C6 1.482(10) . ?
C4 C5 1.374(10) . ?
C4 H4A 0.9300 . ?
C5 H5A 0.9300 . ?
C6 H6A 0.9800 . ?
O1W H1WA 0.8978 . ?
O1W H1WB 0.8998 . ?

loop_
_geom_hbond_atom_site_label_D
_geom_hbond_atom_site_label_H
_geom_hbond_atom_site_label_A
_geom_hbond_distance_DH
_geom_hbond_distance_HA
_geom_hbond_distance_DA
_geom_hbond_angle_DHA
_geom_hbond_site_symmetry_A
O1W H1WB O3 0.90 1.81 2.671(6) 159.8 3_656
O1W H1WA O2 0.90 1.80 2.669(7) 162.2 8_665
O4 H4 O1 0.89(7) 2.12(8) 2.737(7) 126(6) 6_557

loop_
_geom_torsion_atom_site_label_1
_geom_torsion_atom_site_label_2
_geom_torsion_atom_site_label_3
_geom_torsion_atom_site_label_4
_geom_torsion
_geom_torsion_site_symmetry_1
_geom_torsion_site_symmetry_2
_geom_torsion_site_symmetry_3
_geom_torsion_site_symmetry_4
_geom_torsion_publ_flag
O2 P1 O1 Ni1 -114.6(3) . . . . ?
O3 P1 O1 Ni1 118.9(3) . . . . ?
C6 P1 O1 Ni1 -3.0(4) . . . . ?
O3 Ni1 O1 P1 78.8(3) 6_557 . . . ?
O2 Ni1 O1 P1 -96.2(3) 3_656 . . . ?
N1 Ni1 O1 P1 167.2(3) 7_566 . . . ?
O4 Ni1 O1 P1 -8.6(3) . . . . ?
O3 P1 O2 Ni1 8.0(5) . . . 3_646 ?
O1 P1 O2 Ni1 -119.9(4) . . . 3_646 ?
C6 P1 O2 Ni1 129.2(5) . . . 3_646 ?
O2 P1 O3 Ni1 -145.4(3) . . . 6_657 ?
O1 P1 O3 Ni1 -16.8(5) . . . 6_657 ?
C6 P1 O3 Ni1 99.2(4) . . . 6_657 ?
O1W Ni1 O4 C6 -158.5(5) . . . . ?
O1 Ni1 O4 C6 21.0(5) . . . . ?
O3 Ni1 O4 C6 -73.0(5) 6_557 . . . ?
O2 Ni1 O4 C6 112.3(5) 3_656 . . . ?
C5 N1 C1 C2 1.5(13) . . . . ?
Ni1 N1 C1 C2 -164.1(7) 7_565 . . . ?
N1 C1 C2 C3 -1.3(14) . . . . ?
C1 C2 C3 C4 0.5(13) . . . . ?
C1 C2 C3 C6 -179.8(8) . . . . ?
C2 C3 C4 C5 -0.2(13) . . . . ?
C6 C3 C4 C5 -179.8(7) . . . . ?
C1 N1 C5 C4 -1.1(12) . . . . ?
Ni1 N1 C5 C4 164.5(7) 7_565 . . . ?
C3 C4 C5 N1 0.5(14) . . . . ?
Ni1 O4 C6 C3 -170.3(6) . . . . ?
Ni1 O4 C6 P1 -28.2(7) . . . . ?
C4 C3 C6 O4 53.0(11) . . . . ?
C2 C3 C6 O4 -126.7(8) . . . . ?
C4 C3 C6 P1 -88.3(9) . . . . ?
C2 C3 C6 P1 92.1(9) . . . . ?
O2 P1 C6 O4 139.8(6) . . . . ?
O3 P1 C6 O4 -101.0(6) . . . . ?
O1 P1 C6 O4 20.8(7) . . . . ?
O2 P1 C6 C3 -77.8(7) . . . . ?
O3 P1 C6 C3 41.4(7) . . . . ?
O1 P1 C6 C3 163.2(6) . . . . ?
